data_4316723
loop_
_publ_author_name
'Ming-Ling Sun'
'Jian Zhang'
'Qi-Pu Lin'
'Pei-Xiu Yin'
'Yuan-Gen Yao'

_publ_section_title
;
 Multifunctional Homochiral Lanthanide Camphorates with Mixed Achiral
 Terephthalate Ligands
;
_journal_name_full 'Inorganic Chemistry'
_journal_page_first 9257
_journal_page_last 9264
_journal_paper_doi 10.1021/ic1007445
_journal_volume 49
_journal_year 2010
_chemical_absolute_configuration rmad
_chemical_formula_moiety 'C28 H36 O14 Sm2, C3 H7 N O'
_chemical_formula_sum 'C31 H43 N O15 Sm2'
_chemical_formula_weight 970.38
_chemical_name_systematic
; 
 ? 
;
_space_group_IT_number 19
_symmetry_cell_setting orthorhombic
_symmetry_space_group_name_Hall 'P 2ac 2ab'
_symmetry_space_group_name_H-M 'P 21 21 21'
_atom_sites_solution_hydrogens geom
_atom_sites_solution_primary direct
_atom_sites_solution_secondary difmap
_audit_creation_method SHELXL-97
_cell_angle_alpha 90.00
_cell_angle_beta 90.00
_cell_angle_gamma 90.00
_cell_formula_units_Z 4
_cell_length_a 12.9454(7)
_cell_length_b 14.2341(8)
_cell_length_c 19.0465(10)
_cell_measurement_reflns_used 8012
_cell_measurement_temperature 293(2)
_cell_measurement_theta_max 27.4797
_cell_measurement_theta_min 3.0150
_cell_volume 3509.6(3)
_computing_cell_refinement 'Bruker XSCANS'
_computing_data_collection 'Bruker XSCANS'
_computing_data_reduction 'Bruker SHELXTL'
_computing_molecular_graphics 'Bruker SHELXTL'
_computing_publication_material 'Bruker SHELXTL'
_computing_structure_refinement 'SHELXL-97 (Sheldrick, 1997)'
_computing_structure_solution 'SHELXS-97 (Sheldrick, 1990)'
_diffrn_ambient_temperature 293(2)
_diffrn_measured_fraction_theta_full 0.999
_diffrn_measured_fraction_theta_max 0.999
_diffrn_measurement_device_type 'Bruker P4'
_diffrn_measurement_method '\w scans'
_diffrn_radiation_monochromator graphite
_diffrn_radiation_source 'fine-focus sealed tube'
_diffrn_radiation_type MoK\a
_diffrn_radiation_wavelength 0.71073
_diffrn_reflns_av_R_equivalents 0.0730
_diffrn_reflns_av_sigmaI/netI 0.0814
_diffrn_reflns_limit_h_max 15
_diffrn_reflns_limit_h_min -16
_diffrn_reflns_limit_k_max 18
_diffrn_reflns_limit_k_min -13
_diffrn_reflns_limit_l_max 24
_diffrn_reflns_limit_l_min -23
_diffrn_reflns_number 26198
_diffrn_reflns_theta_full 27.48
_diffrn_reflns_theta_max 27.48
_diffrn_reflns_theta_min 2.13
_diffrn_standards_decay_% none
_diffrn_standards_interval_count none
_diffrn_standards_number none
_exptl_absorpt_coefficient_mu 3.384
_exptl_absorpt_correction_T_max 0.763
_exptl_absorpt_correction_T_min 0.646
_exptl_absorpt_correction_type multi-scan
_exptl_absorpt_process_details crystalclear
_exptl_crystal_colour Yellow
_exptl_crystal_density_diffrn 1.836
_exptl_crystal_density_method 'not measured'
_exptl_crystal_description Prism
_exptl_crystal_F_000 1920
_exptl_crystal_size_max 0.1500
_exptl_crystal_size_mid 0.1100
_exptl_crystal_size_min 0.0800
_refine_diff_density_max 1.910
_refine_diff_density_min -1.574
_refine_diff_density_rms 0.184
_refine_ls_abs_structure_details 'Flack H D (1983), Acta Cryst. A39, 876-881'
_refine_ls_abs_structure_Flack -0.02(2)
_refine_ls_extinction_method none
_refine_ls_goodness_of_fit_ref 1.097
_refine_ls_hydrogen_treatment constr
_refine_ls_matrix_type full
_refine_ls_number_parameters 442
_refine_ls_number_reflns 8036
_refine_ls_number_restraints 178
_refine_ls_restrained_S_all 1.097
_refine_ls_R_factor_all 0.0685
_refine_ls_R_factor_gt 0.0592
_refine_ls_shift/su_max 0.001
_refine_ls_shift/su_mean 0.000
_refine_ls_structure_factor_coef Fsqd
_refine_ls_weighting_details 'calc w=1/[\s^2^(Fo^2^)+(0.0342P)^2^+14.9023P] where P=(Fo^2^+2Fc^2^)/3'
_refine_ls_weighting_scheme calc
_refine_ls_wR_factor_gt 0.1178
_refine_ls_wR_factor_ref 0.1251
_reflns_number_gt 7193
_reflns_number_total 8036
_reflns_threshold_expression >2sigma(I)
_cod_data_source_file ic1007445_si_002_1.cif
_cod_data_source_block Sm-1
_cod_depositor_comments
;
The following automatic conversions were performed:

'_symmetry_cell_setting' value 'Orthorhombic' changed to
'orthorhombic' according to the built-in table from CIF Core
dictionary named 'cif_core.dic' version 2.4.1 from
2010-06-29.

'_exptl_absorpt_correction_type' value 'Multi-scan'
changed to 'multi-scan' according to the built-in table from CIF Core
dictionary named 'cif_core.dic' version 2.4.1 from 2010-06-29.

Automatic conversion script
Id: cif_fix_values 1646 2011-03-28 12:23:43Z adriana 
;
_cod_database_code 4316723
_attachment Sm-1.cif

loop_
_symmetry_equiv_pos_as_xyz
'x, y, z'
'-x+1/2, -y, z+1/2'
'-x, y+1/2, -z+1/2'
'x+1/2, -y+1/2, -z'

loop_
_atom_site_label
_atom_site_type_symbol
_atom_site_fract_x
_atom_site_fract_y
_atom_site_fract_z
_atom_site_U_iso_or_equiv
_atom_site_adp_type
_atom_site_occupancy
_atom_site_symmetry_multiplicity
_atom_site_calc_flag
_atom_site_refinement_flags
_atom_site_disorder_assembly
_atom_site_disorder_group
Sm1 Sm 0.71217(3) -0.00057(3) 0.88495(2) 0.02552(12) Uani 1 1 d DU . .
Sm2 Sm 0.77196(4) 0.02054(3) 0.67249(2) 0.02358(11) Uani 1 1 d . . .
C1 C 1.0135(7) 0.0966(6) 0.8284(6) 0.0271(18) Uani 1 1 d U . .
H1A H 0.9999 0.0709 0.8752 0.033 Uiso 1 1 calc R . .
C2 C 1.1249(8) 0.0698(7) 0.8076(6) 0.033(2) Uani 1 1 d U . .
H2A H 1.1510 0.0210 0.8384 0.040 Uiso 1 1 calc R . .
H2B H 1.1266 0.0467 0.7597 0.040 Uiso 1 1 calc R . .
C3 C 1.1909(8) 0.1588(7) 0.8144(6) 0.035(2) Uani 1 1 d U . .
H3A H 1.2042 0.1863 0.7686 0.041 Uiso 1 1 calc R . .
H3B H 1.2564 0.1450 0.8369 0.041 Uiso 1 1 calc R . .
C4 C 1.1248(8) 0.2266(7) 0.8607(5) 0.0294(19) Uani 1 1 d U . .
C5 C 1.0094(7) 0.2068(7) 0.8337(6) 0.0296(19) Uani 1 1 d U . .
C6 C 0.9324(7) 0.0572(7) 0.7783(5) 0.026(2) Uani 1 1 d . . .
C7 C 1.1531(7) 0.3302(7) 0.8509(5) 0.028(2) Uani 1 1 d . . .
C8 C 1.1386(11) 0.2007(8) 0.9371(6) 0.050(3) Uani 1 1 d U . .
H8A H 1.2085 0.2134 0.9511 0.076 Uiso 1 1 calc R . .
H8B H 1.1241 0.1351 0.9434 0.076 Uiso 1 1 calc R . .
H8C H 1.0921 0.2371 0.9653 0.076 Uiso 1 1 calc R . .
C9 C 0.9919(12) 0.2517(8) 0.7623(7) 0.046(3) Uani 1 1 d U . .
H9A H 0.9907 0.3188 0.7672 0.069 Uiso 1 1 calc R . .
H9B H 0.9271 0.2307 0.7434 0.069 Uiso 1 1 calc R . .
H9C H 1.0468 0.2340 0.7311 0.069 Uiso 1 1 calc R . .
C10 C 0.9292(9) 0.2382(8) 0.8871(8) 0.050(3) Uani 1 1 d U . .
H10A H 0.9297 0.3055 0.8905 0.076 Uiso 1 1 calc R . .
H10B H 0.9453 0.2115 0.9321 0.076 Uiso 1 1 calc R . .
H10C H 0.8620 0.2173 0.8725 0.076 Uiso 1 1 calc R . .
C11 C 0.4461(8) -0.0682(8) 0.7378(6) 0.037(2) Uani 1 1 d U . .
C12 C 0.3564(9) -0.0684(9) 0.7888(7) 0.052(3) Uani 1 1 d U . .
H12A H 0.3811 -0.0810 0.8359 0.062 Uiso 1 1 calc R . .
H12B H 0.3227 -0.0076 0.7886 0.062 Uiso 1 1 calc R . .
C13 C 0.2842(11) -0.1404(9) 0.7675(8) 0.061(3) Uani 1 1 d U . .
H13A H 0.2216 -0.1117 0.7494 0.074 Uiso 1 1 calc R . .
H13B H 0.2659 -0.1791 0.8075 0.074 Uiso 1 1 calc R . .
C14 C 0.3336(8) -0.1998(7) 0.7117(6) 0.038(2) Uani 1 1 d U . .
H14A H 0.3026 -0.1805 0.6670 0.045 Uiso 1 1 calc R . .
C15 C 0.4498(8) -0.1713(8) 0.7081(6) 0.035(2) Uani 1 1 d U . .
C16 C 0.5494(7) -0.0448(6) 0.7762(5) 0.026(2) Uani 1 1 d . . .
C17 C 0.3145(9) -0.3041(7) 0.7186(6) 0.035(2) Uani 1 1 d . . .
C18 C 0.4285(9) 0.0059(9) 0.6806(7) 0.058(3) Uani 1 1 d U . .
H18A H 0.4278 0.0673 0.7015 0.086 Uiso 1 1 calc R . .
H18B H 0.3636 -0.0057 0.6579 0.086 Uiso 1 1 calc R . .
H18C H 0.4832 0.0024 0.6467 0.086 Uiso 1 1 calc R . .
C19 C 0.5146(11) -0.2369(9) 0.7546(8) 0.049(3) Uani 1 1 d U . .
H19A H 0.5144 -0.2990 0.7351 0.073 Uiso 1 1 calc R . .
H19B H 0.4857 -0.2385 0.8010 0.073 Uiso 1 1 calc R . .
H19C H 0.5843 -0.2140 0.7569 0.073 Uiso 1 1 calc R . .
C20 C 0.4937(11) -0.1791(9) 0.6333(6) 0.055(4) Uani 1 1 d U . .
H20A H 0.4929 -0.2436 0.6187 0.083 Uiso 1 1 calc R . .
H20B H 0.5634 -0.1561 0.6328 0.083 Uiso 1 1 calc R . .
H20C H 0.4522 -0.1424 0.6018 0.083 Uiso 1 1 calc R . .
C21 C 0.9348(8) 0.2279(7) 0.5175(5) 0.032(2) Uani 1 1 d . . .
C22 C 0.9816(9) 0.2435(8) 0.4511(6) 0.043(3) Uani 1 1 d . . .
H22A H 0.9713 0.2008 0.4148 0.052 Uiso 1 1 calc R . .
C23 C 1.0420(10) 0.3213(7) 0.4405(6) 0.044(3) Uani 1 1 d . . .
H23A H 1.0712 0.3312 0.3965 0.053 Uiso 1 1 calc R . .
C24 C 1.0606(7) 0.3857(7) 0.4937(6) 0.028(2) Uani 1 1 d . . .
C25 C 1.0158(8) 0.3690(8) 0.5601(6) 0.035(2) Uani 1 1 d . . .
H25A H 1.0277 0.4112 0.5965 0.042 Uiso 1 1 calc R . .
C26 C 0.9540(9) 0.2908(8) 0.5722(5) 0.034(3) Uani 1 1 d . . .
H26A H 0.9258 0.2804 0.6164 0.041 Uiso 1 1 calc R . .
C27 C 0.8682(8) 0.1445(7) 0.5294(5) 0.028(2) Uani 1 1 d . . .
C28 C 1.1288(7) 0.4695(7) 0.4820(5) 0.028(2) Uani 1 1 d . . .
O1 O 0.8432(4) 0.0329(5) 0.8018(3) 0.0290(16) Uani 1 1 d . . .
O2 O 0.9507(6) 0.0468(6) 0.7146(4) 0.043(2) Uani 1 1 d . . .
O3 O 1.1330(6) 0.3909(5) 0.8963(4) 0.0339(17) Uani 1 1 d . . .
O4 O 1.2000(7) 0.3566(5) 0.7944(4) 0.042(2) Uani 1 1 d . . .
O5 O 0.6299(5) -0.0288(5) 0.7424(3) 0.0316(15) Uani 1 1 d U . .
O6 O 0.5468(6) -0.0420(6) 0.8414(4) 0.0420(19) Uani 1 1 d . . .
O7 O 0.3312(6) -0.3533(5) 0.6640(4) 0.0356(17) Uani 1 1 d . . .
O8 O 0.2880(6) -0.3367(5) 0.7771(4) 0.0359(16) Uani 1 1 d . . .
O9 O 0.8454(7) 0.1226(6) 0.5918(4) 0.046(2) Uani 1 1 d . . .
O10 O 0.8380(7) 0.0995(5) 0.4763(4) 0.046(2) Uani 1 1 d . . .
O11 O 1.1519(5) 0.5191(5) 0.5346(3) 0.0304(15) Uani 1 1 d . . .
O12 O 1.1552(5) 0.4869(5) 0.4206(3) 0.0314(15) Uani 1 1 d . . .
N1 N 1.1636(15) 0.0603(10) 0.5398(10) 0.156(6) Uani 1 1 d DU . .
O13 O 1.2199(15) 0.1750(11) 0.6112(8) 0.160(6) Uani 1 1 d DU . .
C29 C 1.1568(12) 0.1124(12) 0.5966(9) 0.164(6) Uani 1 1 d DU . .
H29 H 1.1022 0.1018 0.6274 0.197 Uiso 1 1 calc R . .
C30 C 1.2517(18) 0.0804(18) 0.4931(16) 0.194(8) Uani 1 1 d DU . .
H30A H 1.2937 0.1288 0.5136 0.291 Uiso 1 1 calc R . .
H30B H 1.2265 0.1011 0.4483 0.291 Uiso 1 1 calc R . .
H30C H 1.2922 0.0245 0.4871 0.291 Uiso 1 1 calc R . .
C31 C 1.0936(16) -0.0103(17) 0.5225(14) 0.185(8) Uani 1 1 d DU . .
H31A H 1.0397 -0.0124 0.5571 0.278 Uiso 1 1 calc R . .
H31B H 1.1287 -0.0697 0.5213 0.278 Uiso 1 1 calc R . .
H31C H 1.0642 0.0025 0.4773 0.278 Uiso 1 1 calc R . .
O1W O 0.7626(6) -0.1522(5) 0.8443(4) 0.0423(19) Uani 1 1 d U . .
H1WA H 0.7643 -0.1993 0.8718 0.063 Uiso 1 1 d R . .
H1WB H 0.8071 -0.1574 0.8116 0.063 Uiso 1 1 d R . .
O2W O 0.6134(7) 0.0987(6) 0.9648(4) 0.051(2) Uani 1 1 d U . .
H2WA H 0.6607 0.1033 0.9968 0.076 Uiso 1 1 d R . .
H2WB H 0.6067 0.1548 0.9469 0.076 Uiso 1 1 d RD . .

loop_
_atom_site_aniso_label
_atom_site_aniso_U_11
_atom_site_aniso_U_22
_atom_site_aniso_U_33
_atom_site_aniso_U_23
_atom_site_aniso_U_13
_atom_site_aniso_U_12
Sm1 0.0284(2) 0.0264(2) 0.0218(2) 0.00169(19) 0.00142(17) -0.0010(2)
Sm2 0.0268(2) 0.0237(2) 0.0202(2) 0.00096(17) 0.00086(18) -0.0008(2)
C1 0.025(4) 0.026(4) 0.030(4) -0.002(4) -0.003(4) -0.003(3)
C2 0.030(4) 0.027(4) 0.043(5) -0.004(4) -0.006(4) -0.006(4)
C3 0.030(4) 0.033(5) 0.041(5) -0.003(4) -0.005(4) -0.011(4)
C4 0.031(4) 0.024(4) 0.033(4) 0.006(4) -0.004(4) -0.009(4)
C5 0.029(4) 0.023(4) 0.037(4) 0.003(4) 0.000(4) 0.000(3)
C6 0.029(5) 0.019(5) 0.031(5) 0.001(4) -0.003(4) 0.001(4)
C7 0.023(5) 0.029(5) 0.033(6) 0.005(4) 0.000(4) -0.005(4)
C8 0.074(8) 0.035(6) 0.043(7) 0.015(5) -0.013(6) -0.016(6)
C9 0.046(6) 0.032(6) 0.059(8) 0.008(5) -0.032(6) -0.002(5)
C10 0.042(6) 0.032(6) 0.077(9) -0.010(6) 0.013(6) -0.003(5)
C11 0.029(4) 0.037(5) 0.046(5) -0.010(4) -0.003(4) -0.002(4)
C12 0.034(5) 0.063(6) 0.058(6) -0.026(5) 0.005(5) -0.009(5)
C13 0.049(5) 0.052(6) 0.084(6) -0.018(5) 0.024(5) -0.006(5)
C14 0.030(4) 0.031(5) 0.053(6) -0.012(4) 0.006(4) -0.004(4)
C15 0.028(4) 0.031(5) 0.044(5) -0.010(4) 0.005(4) -0.003(4)
C16 0.022(5) 0.016(5) 0.040(6) -0.004(4) -0.004(4) -0.008(4)
C17 0.042(6) 0.031(6) 0.033(6) -0.004(4) 0.001(5) -0.001(5)
C18 0.067(7) 0.041(7) 0.065(8) 0.004(7) -0.032(6) 0.003(6)
C19 0.052(8) 0.033(7) 0.060(8) 0.001(6) -0.010(6) 0.008(6)
C20 0.075(8) 0.049(8) 0.042(7) -0.013(5) 0.025(6) -0.019(7)
C21 0.042(6) 0.023(5) 0.029(6) 0.003(4) -0.005(4) -0.019(5)
C22 0.054(7) 0.036(7) 0.039(7) -0.008(5) 0.007(6) -0.022(6)
C23 0.069(8) 0.021(6) 0.042(7) -0.003(5) 0.015(6) -0.024(6)
C24 0.031(5) 0.018(5) 0.037(6) 0.003(4) -0.002(4) -0.006(4)
C25 0.043(6) 0.035(6) 0.027(5) -0.001(4) 0.000(5) -0.007(5)
C26 0.052(7) 0.033(6) 0.019(5) -0.010(4) 0.013(5) -0.005(5)
C27 0.040(6) 0.019(5) 0.026(5) -0.002(4) -0.008(4) -0.007(4)
C28 0.033(5) 0.019(5) 0.032(5) 0.001(4) 0.007(4) -0.001(4)
O1 0.014(3) 0.043(4) 0.030(3) 0.002(3) 0.003(2) -0.006(3)
O2 0.034(4) 0.069(6) 0.025(4) -0.004(4) 0.002(3) -0.010(4)
O3 0.048(5) 0.033(4) 0.021(4) -0.001(3) 0.006(3) -0.005(3)
O4 0.066(6) 0.027(4) 0.033(4) -0.005(3) 0.015(4) -0.010(4)
O5 0.025(3) 0.040(4) 0.029(2) -0.005(3) -0.002(2) -0.005(3)
O6 0.040(4) 0.051(5) 0.035(4) -0.005(4) -0.006(3) -0.008(4)
O7 0.053(4) 0.026(4) 0.028(4) -0.004(3) 0.012(3) -0.011(3)
O8 0.044(4) 0.028(4) 0.036(4) -0.006(3) 0.007(4) -0.012(4)
O9 0.066(6) 0.046(5) 0.024(4) 0.007(3) 0.003(4) -0.028(4)
O10 0.075(6) 0.039(5) 0.023(4) -0.009(3) -0.010(4) -0.025(4)
O11 0.028(3) 0.027(4) 0.036(4) -0.005(3) 0.007(3) 0.005(3)
O12 0.034(3) 0.035(4) 0.025(3) -0.006(3) -0.001(3) 0.001(3)
N1 0.151(8) 0.156(8) 0.160(8) -0.011(6) -0.011(6) -0.007(6)
O13 0.173(9) 0.137(8) 0.171(9) -0.024(7) -0.008(8) 0.002(7)
C29 0.161(8) 0.164(8) 0.168(8) -0.010(6) -0.011(7) 0.000(7)
C30 0.190(10) 0.202(11) 0.190(10) -0.002(8) 0.015(8) -0.007(8)
C31 0.182(10) 0.174(10) 0.200(11) -0.015(8) -0.012(8) -0.014(8)
O1W 0.062(5) 0.030(4) 0.035(4) 0.006(3) 0.007(3) 0.005(4)
O2W 0.068(5) 0.054(5) 0.030(4) 0.001(4) 0.003(4) 0.023(4)

loop_
_atom_type_symbol
_atom_type_description
_atom_type_scat_dispersion_real
_atom_type_scat_dispersion_imag
_atom_type_scat_source
C C 0.0033 0.0016 'International Tables Vol C Tables 4.2.6.8 and 6.1.1.4'
H H 0.0000 0.0000 'International Tables Vol C Tables 4.2.6.8 and 6.1.1.4'
O O 0.0106 0.0060 'International Tables Vol C Tables 4.2.6.8 and 6.1.1.4'
Sm Sm -0.1638 3.4418 'International Tables Vol C Tables 4.2.6.8 and 6.1.1.4'
N N 0.0061 0.0033 'International Tables Vol C Tables 4.2.6.8 and 6.1.1.4'

loop_
_geom_angle_atom_site_label_1
_geom_angle_atom_site_label_2
_geom_angle_atom_site_label_3
_geom_angle
_geom_angle_site_symmetry_1
_geom_angle_site_symmetry_3
_geom_angle_publ_flag
O10 Sm1 O11 78.1(3) 2_655 3_746 ?
O10 Sm1 O7 139.9(3) 2_655 3_656 ?
O11 Sm1 O7 109.3(3) 3_746 3_656 ?
O10 Sm1 O1 145.1(3) 2_655 . ?
O11 Sm1 O1 82.9(2) 3_746 . ?
O7 Sm1 O1 74.2(2) 3_656 . ?
O10 Sm1 O6 81.9(3) 2_655 . ?
O11 Sm1 O6 159.1(2) 3_746 . ?
O7 Sm1 O6 82.4(3) 3_656 . ?
O1 Sm1 O6 117.6(2) . . ?
O10 Sm1 O1W 76.8(3) 2_655 . ?
O11 Sm1 O1W 96.6(3) 3_746 . ?
O7 Sm1 O1W 137.8(2) 3_656 . ?
O1 Sm1 O1W 76.6(2) . . ?
O6 Sm1 O1W 84.8(3) . . ?
O10 Sm1 O2W 74.8(3) 2_655 . ?
O11 Sm1 O2W 85.2(3) 3_746 . ?
O7 Sm1 O2W 66.9(3) 3_656 . ?
O1 Sm1 O2W 132.5(3) . . ?
O6 Sm1 O2W 83.6(3) . . ?
O1W Sm1 O2W 150.6(3) . . ?
O10 Sm1 O5 120.3(2) 2_655 . ?
O11 Sm1 O5 152.68(19) 3_746 . ?
O7 Sm1 O5 70.8(2) 3_656 . ?
O1 Sm1 O5 70.73(19) . . ?
O6 Sm1 O5 46.9(2) . . ?
O1W Sm1 O5 71.1(2) . . ?
O2W Sm1 O5 117.7(2) . . ?
O10 Sm1 C16 101.0(3) 2_655 . ?
O11 Sm1 C16 173.8(2) 3_746 . ?
O7 Sm1 C16 75.4(3) 3_656 . ?
O1 Sm1 C16 94.8(2) . . ?
O6 Sm1 C16 22.8(3) . . ?
O1W Sm1 C16 77.3(3) . . ?
O2W Sm1 C16 100.5(3) . . ?
O5 Sm1 C16 24.1(2) . . ?
O9 Sm2 O12 77.9(3) . 4_456 ?
O9 Sm2 O5 150.9(3) . . ?
O12 Sm2 O5 84.9(2) 4_456 . ?
O9 Sm2 O8 82.3(3) . 3_656 ?
O12 Sm2 O8 97.7(2) 4_456 3_656 ?
O5 Sm2 O8 76.9(2) . 3_656 ?
O9 Sm2 O4 135.1(3) . 3_746 ?
O12 Sm2 O4 104.4(3) 4_456 3_746 ?
O5 Sm2 O4 71.8(3) . 3_746 ?
O8 Sm2 O4 139.4(2) 3_656 3_746 ?
O9 Sm2 O2 74.8(3) . . ?
O12 Sm2 O2 149.1(2) 4_456 . ?
O5 Sm2 O2 125.9(2) . . ?
O8 Sm2 O2 92.6(3) 3_656 . ?
O4 Sm2 O2 85.5(3) 3_746 . ?
O9 Sm2 O3 85.2(3) . 3_746 ?
O12 Sm2 O3 83.7(2) 4_456 3_746 ?
O5 Sm2 O3 116.3(2) . 3_746 ?
O8 Sm2 O3 166.8(2) 3_656 3_746 ?
O4 Sm2 O3 51.4(2) 3_746 3_746 ?
O2 Sm2 O3 80.0(2) . 3_746 ?
O9 Sm2 O1 115.7(2) . . ?
O12 Sm2 O1 160.09(19) 4_456 . ?
O5 Sm2 O1 76.55(19) . . ?
O8 Sm2 O1 71.3(2) 3_656 . ?
O4 Sm2 O1 76.7(2) 3_746 . ?
O2 Sm2 O1 50.2(2) . . ?
O3 Sm2 O1 110.9(2) 3_746 . ?
O9 Sm2 C7 110.2(3) . 3_746 ?
O12 Sm2 C7 93.3(3) 4_456 3_746 ?
O5 Sm2 C7 93.9(3) . 3_746 ?
O8 Sm2 C7 164.9(3) 3_656 3_746 ?
O4 Sm2 C7 26.1(3) 3_746 3_746 ?
O2 Sm2 C7 83.0(3) . 3_746 ?
O3 Sm2 C7 25.4(2) 3_746 3_746 ?
O1 Sm2 C7 95.1(3) . 3_746 ?
O9 Sm2 C6 93.0(3) . . ?
O12 Sm2 C6 170.7(3) 4_456 . ?
O5 Sm2 C6 102.4(2) . . ?
O8 Sm2 C6 78.6(3) 3_656 . ?
O4 Sm2 C6 83.6(3) 3_746 . ?
O2 Sm2 C6 24.7(2) . . ?
O3 Sm2 C6 98.0(2) 3_746 . ?
O1 Sm2 C6 25.9(2) . . ?
C7 Sm2 C6 92.0(3) 3_746 . ?
C6 C1 C2 113.0(8) . . ?
C6 C1 C5 112.6(8) . . ?
C2 C1 C5 107.2(7) . . ?
C6 C1 H1A 108.0 . . ?
C2 C1 H1A 108.0 . . ?
C5 C1 H1A 108.0 . . ?
C3 C2 C1 107.1(8) . . ?
C3 C2 H2A 110.3 . . ?
C1 C2 H2A 110.3 . . ?
C3 C2 H2B 110.3 . . ?
C1 C2 H2B 110.3 . . ?
H2A C2 H2B 108.6 . . ?
C2 C3 C4 104.7(8) . . ?
C2 C3 H3A 110.8 . . ?
C4 C3 H3A 110.8 . . ?
C2 C3 H3B 110.8 . . ?
C4 C3 H3B 110.8 . . ?
H3A C3 H3B 108.9 . . ?
C8 C4 C7 108.9(9) . . ?
C8 C4 C3 109.1(9) . . ?
C7 C4 C3 113.3(8) . . ?
C8 C4 C5 112.0(9) . . ?
C7 C4 C5 110.6(8) . . ?
C3 C4 C5 102.8(8) . . ?
C10 C5 C9 112.0(10) . . ?
C10 C5 C1 111.0(9) . . ?
C9 C5 C1 111.5(9) . . ?
C10 C5 C4 111.7(9) . . ?
C9 C5 C4 110.6(9) . . ?
C1 C5 C4 99.5(7) . . ?
O2 C6 O1 118.5(9) . . ?
O2 C6 C1 121.5(9) . . ?
O1 C6 C1 120.0(9) . . ?
O2 C6 Sm2 56.3(5) . . ?
O1 C6 Sm2 63.6(5) . . ?
C1 C6 Sm2 168.5(7) . . ?
O3 C7 O4 118.3(9) . . ?
O3 C7 C4 122.1(9) . . ?
O4 C7 C4 119.6(9) . . ?
O3 C7 Sm2 62.1(5) . 3_756 ?
O4 C7 Sm2 56.3(5) . 3_756 ?
C4 C7 Sm2 174.0(7) . 3_756 ?
C4 C8 H8A 109.5 . . ?
C4 C8 H8B 109.5 . . ?
H8A C8 H8B 109.5 . . ?
C4 C8 H8C 109.5 . . ?
H8A C8 H8C 109.5 . . ?
H8B C8 H8C 109.5 . . ?
C5 C9 H9A 109.5 . . ?
C5 C9 H9B 109.5 . . ?
H9A C9 H9B 109.5 . . ?
C5 C9 H9C 109.5 . . ?
H9A C9 H9C 109.5 . . ?
H9B C9 H9C 109.5 . . ?
C5 C10 H10A 109.5 . . ?
C5 C10 H10B 109.5 . . ?
H10A C10 H10B 109.5 . . ?
C5 C10 H10C 109.5 . . ?
H10A C10 H10C 109.5 . . ?
H10B C10 H10C 109.5 . . ?
C12 C11 C18 110.1(10) . . ?
C12 C11 C16 110.9(9) . . ?
C18 C11 C16 108.3(9) . . ?
C12 C11 C15 104.6(9) . . ?
C18 C11 C15 113.0(9) . . ?
C16 C11 C15 110.0(9) . . ?
C13 C12 C11 108.6(10) . . ?
C13 C12 H12A 110.0 . . ?
C11 C12 H12A 110.0 . . ?
C13 C12 H12B 110.0 . . ?
C11 C12 H12B 110.0 . . ?
H12A C12 H12B 108.4 . . ?
C12 C13 C14 108.8(11) . . ?
C12 C13 H13A 109.9 . . ?
C14 C13 H13A 109.9 . . ?
C12 C13 H13B 109.9 . . ?
C14 C13 H13B 109.9 . . ?
H13A C13 H13B 108.3 . . ?
C13 C14 C17 114.9(10) . . ?
C13 C14 C15 107.2(9) . . ?
C17 C14 C15 114.6(9) . . ?
C13 C14 H14A 106.5 . . ?
C17 C14 H14A 106.5 . . ?
C15 C14 H14A 106.5 . . ?
C19 C15 C20 106.8(11) . . ?
C19 C15 C14 110.1(10) . . ?
C20 C15 C14 112.3(10) . . ?
C19 C15 C11 112.0(10) . . ?
C20 C15 C11 114.3(10) . . ?
C14 C15 C11 101.4(8) . . ?
O6 C16 O5 122.2(9) . . ?
O6 C16 C11 116.9(9) . . ?
O5 C16 C11 120.9(9) . . ?
O6 C16 Sm1 47.7(5) . . ?
O5 C16 Sm1 74.5(5) . . ?
C11 C16 Sm1 164.5(7) . . ?
O8 C17 O7 124.6(10) . . ?
O8 C17 C14 119.1(9) . . ?
O7 C17 C14 116.3(9) . . ?
C11 C18 H18A 109.5 . . ?
C11 C18 H18B 109.5 . . ?
H18A C18 H18B 109.5 . . ?
C11 C18 H18C 109.5 . . ?
H18A C18 H18C 109.5 . . ?
H18B C18 H18C 109.5 . . ?
C15 C19 H19A 109.5 . . ?
C15 C19 H19B 109.5 . . ?
H19A C19 H19B 109.5 . . ?
C15 C19 H19C 109.5 . . ?
H19A C19 H19C 109.5 . . ?
H19B C19 H19C 109.5 . . ?
C15 C20 H20A 109.5 . . ?
C15 C20 H20B 109.5 . . ?
H20A C20 H20B 109.5 . . ?
C15 C20 H20C 109.5 . . ?
H20A C20 H20C 109.5 . . ?
H20B C20 H20C 109.5 . . ?
C26 C21 C22 119.3(9) . . ?
C26 C21 C27 120.1(9) . . ?
C22 C21 C27 120.6(10) . . ?
C23 C22 C21 120.1(11) . . ?
C23 C22 H22A 120.0 . . ?
C21 C22 H22A 120.0 . . ?
C22 C23 C24 121.6(11) . . ?
C22 C23 H23A 119.2 . . ?
C24 C23 H23A 119.2 . . ?
C23 C24 C25 118.2(9) . . ?
C23 C24 C28 121.2(9) . . ?
C25 C24 C28 120.6(9) . . ?
C26 C25 C24 121.3(10) . . ?
C26 C25 H25A 119.3 . . ?
C24 C25 H25A 119.3 . . ?
C25 C26 C21 119.5(9) . . ?
C25 C26 H26A 120.3 . . ?
C21 C26 H26A 120.3 . . ?
O10 C27 O9 123.9(9) . . ?
O10 C27 C21 117.6(9) . . ?
O9 C27 C21 118.5(9) . . ?
O12 C28 O11 124.7(9) . . ?
O12 C28 C24 117.4(9) . . ?
O11 C28 C24 117.8(8) . . ?
C6 O1 Sm1 158.3(6) . . ?
C6 O1 Sm2 90.5(5) . . ?
Sm1 O1 Sm2 111.1(2) . . ?
C6 O2 Sm2 99.0(6) . . ?
C7 O3 Sm2 92.5(6) . 3_756 ?
C7 O4 Sm2 97.6(6) . 3_756 ?
C16 O5 Sm2 172.2(7) . . ?
C16 O5 Sm1 81.4(6) . . ?
Sm2 O5 Sm1 101.3(2) . . ?
C16 O6 Sm1 109.5(6) . . ?
C17 O7 Sm1 140.4(7) . 3_646 ?
C17 O8 Sm2 139.9(6) . 3_646 ?
C27 O9 Sm2 150.8(7) . . ?
C27 O10 Sm1 173.4(8) . 2_654 ?
C28 O11 Sm1 129.0(6) . 3_756 ?
C28 O12 Sm2 152.2(6) . 4_556 ?
C29 N1 C31 124(2) . . ?
C29 N1 C30 116.0(15) . . ?
C31 N1 C30 120.1(19) . . ?
O13 C29 N1 123.1(8) . . ?
O13 C29 H29 118.5 . . ?
N1 C29 H29 118.5 . . ?
N1 C30 H30A 109.5 . . ?
N1 C30 H30B 109.5 . . ?
H30A C30 H30B 109.5 . . ?
N1 C30 H30C 109.5 . . ?
H30A C30 H30C 109.5 . . ?
H30B C30 H30C 109.5 . . ?
N1 C31 H31A 109.5 . . ?
N1 C31 H31B 109.5 . . ?
H31A C31 H31B 109.5 . . ?
N1 C31 H31C 109.5 . . ?
H31A C31 H31C 109.5 . . ?
H31B C31 H31C 109.5 . . ?
Sm1 O1W H1WA 121.3 . . ?
Sm1 O1W H1WB 120.1 . . ?
H1WA O1W H1WB 111.4 . . ?
Sm1 O2W H2WA 96.5 . . ?
Sm1 O2W H2WB 109.9 . . ?
H2WA O2W H2WB 106.0 . . ?

loop_
_geom_bond_atom_site_label_1
_geom_bond_atom_site_label_2
_geom_bond_distance
_geom_bond_site_symmetry_2
_geom_bond_publ_flag
Sm1 O10 2.331(7) 2_655 ?
Sm1 O11 2.350(7) 3_746 ?
Sm1 O7 2.362(7) 3_656 ?
Sm1 O1 2.370(6) . ?
Sm1 O6 2.370(7) . ?
Sm1 O1W 2.384(7) . ?
Sm1 O2W 2.438(7) . ?
Sm1 O5 2.945(6) . ?
Sm1 C16 3.022(9) . ?
Sm2 O9 2.318(7) . ?
Sm2 O12 2.332(6) 4_456 ?
Sm2 O5 2.377(6) . ?
Sm2 O8 2.378(7) 3_656 ?
Sm2 O4 2.444(7) 3_746 ?
Sm2 O2 2.478(7) . ?
Sm2 O3 2.576(7) 3_746 ?
Sm2 O1 2.635(6) . ?
Sm2 C7 2.912(10) 3_746 ?
Sm2 C6 2.941(10) . ?
C1 C6 1.525(13) . ?
C1 C2 1.545(13) . ?
C1 C5 1.572(13) . ?
C1 H1A 0.9800 . ?
C2 C3 1.534(13) . ?
C2 H2A 0.9700 . ?
C2 H2B 0.9700 . ?
C3 C4 1.562(15) . ?
C3 H3A 0.9700 . ?
C3 H3B 0.9700 . ?
C4 C8 1.513(14) . ?
C4 C7 1.531(14) . ?
C4 C5 1.605(14) . ?
C5 C10 1.520(16) . ?
C5 C9 1.521(16) . ?
C6 O2 1.245(12) . ?
C6 O1 1.285(11) . ?
C7 O3 1.250(12) . ?
C7 O4 1.291(12) . ?
C7 Sm2 2.912(10) 3_756 ?
C8 H8A 0.9600 . ?
C8 H8B 0.9600 . ?
C8 H8C 0.9600 . ?
C9 H9A 0.9600 . ?
C9 H9B 0.9600 . ?
C9 H9C 0.9600 . ?
C10 H10A 0.9600 . ?
C10 H10B 0.9600 . ?
C10 H10C 0.9600 . ?
C11 C12 1.514(15) . ?
C11 C18 1.532(16) . ?
C11 C16 1.559(13) . ?
C11 C15 1.574(15) . ?
C12 C13 1.445(16) . ?
C12 H12A 0.9700 . ?
C12 H12B 0.9700 . ?
C13 C14 1.501(15) . ?
C13 H13A 0.9700 . ?
C13 H13B 0.9700 . ?
C14 C17 1.511(15) . ?
C14 C15 1.559(14) . ?
C14 H14A 0.9800 . ?
C15 C19 1.537(17) . ?
C15 C20 1.538(15) . ?
C16 O6 1.244(12) . ?
C16 O5 1.246(11) . ?
C17 O8 1.255(12) . ?
C17 O7 1.273(12) . ?
C18 H18A 0.9600 . ?
C18 H18B 0.9600 . ?
C18 H18C 0.9600 . ?
C19 H19A 0.9600 . ?
C19 H19B 0.9600 . ?
C19 H19C 0.9600 . ?
C20 H20A 0.9600 . ?
C20 H20B 0.9600 . ?
C20 H20C 0.9600 . ?
C21 C26 1.397(13) . ?
C21 C22 1.418(15) . ?
C21 C27 1.485(13) . ?
C22 C23 1.372(14) . ?
C22 H22A 0.9300 . ?
C23 C24 1.387(14) . ?
C23 H23A 0.9300 . ?
C24 C25 1.412(14) . ?
C24 C28 1.500(13) . ?
C25 C26 1.389(15) . ?
C25 H25A 0.9300 . ?
C26 H26A 0.9300 . ?
C27 O10 1.259(11) . ?
C27 O9 1.264(12) . ?
C28 O12 1.244(11) . ?
C28 O11 1.262(11) . ?
O3 Sm2 2.576(7) 3_756 ?
O4 Sm2 2.444(7) 3_756 ?
O7 Sm1 2.362(7) 3_646 ?
O8 Sm2 2.378(7) 3_646 ?
O10 Sm1 2.331(7) 2_654 ?
O11 Sm1 2.350(6) 3_756 ?
O12 Sm2 2.332(6) 4_556 ?
N1 C29 1.315(5) . ?
N1 C31 1.39(2) . ?
N1 C30 1.47(3) . ?
O13 C29 1.240(5) . ?
C29 H29 0.9300 . ?
C30 H30A 0.9600 . ?
C30 H30B 0.9600 . ?
C30 H30C 0.9600 . ?
C31 H31A 0.9600 . ?
C31 H31B 0.9600 . ?
C31 H31C 0.9600 . ?
O1W H1WA 0.8522 . ?
O1W H1WB 0.8507 . ?
O2W H2WA 0.8662 . ?
O2W H2WB 0.8726 . ?

loop_
_geom_hbond_atom_site_label_D
_geom_hbond_atom_site_label_H
_geom_hbond_atom_site_label_A
_geom_hbond_distance_DH
_geom_hbond_distance_HA
_geom_hbond_distance_DA
_geom_hbond_angle_DHA
_geom_hbond_site_symmetry_A
O1W H1WA O13 0.85 1.83 2.612(16) 151.9 3_746
O1W H1WB O4 0.85 2.03 2.688(10) 133.4 3_746
O2W H2WA O3 0.87 2.07 2.662(10) 125.0 4_457
